data_4317237
loop_
_publ_author_name
'Johanna Heine'
'Stefanie Dehnen'

_publ_section_title
;
 Aqueous Telluridoindate Chemistry: Water-Soluble Salts of Monomeric,
 Dimeric, and Trimeric In/Te Anions [InTe4]5-, [In2Te6]6-, and
 [In3Te10]11-
;
_journal_name_full 'Inorganic Chemistry'
_journal_page_first 11216
_journal_page_last 11222
_journal_paper_doi 10.1021/ic101881j
_journal_volume 49
_journal_year 2010
_chemical_formula_moiety 'Rb6, In2 Te6, 6 (H2 O)'
_chemical_formula_sum 'H12 In2 O6 Rb6 Te6'
_chemical_formula_weight 1616.16
_space_group_IT_number 14
_symmetry_cell_setting monoclinic
_symmetry_space_group_name_Hall '-P 2ybc'
_symmetry_space_group_name_H-M 'P 1 21/c 1'
_atom_sites_solution_primary direct
_atom_sites_solution_secondary difmap
_audit_creation_method SHELXL-97
_cell_angle_alpha 90.00
_cell_angle_beta 117.71(3)
_cell_angle_gamma 90.00
_cell_formula_units_Z 2
_cell_length_a 8.881(3)
_cell_length_b 9.693(3)
_cell_length_c 18.728(4)
_cell_measurement_reflns_used 17652
_cell_measurement_temperature 100(2)
_cell_measurement_theta_max 54.39
_cell_measurement_theta_min 9.47
_cell_volume 1427.3(8)
_diffrn_ambient_temperature 100(2)
_diffrn_measured_fraction_theta_full 0.993
_diffrn_measured_fraction_theta_max 0.992
_diffrn_measurement_device_type 'Stoe IPDS 2'
_diffrn_measurement_method \w-scan
_diffrn_radiation_monochromator graphite
_diffrn_radiation_source 'fine-focus sealed tube'
_diffrn_radiation_type MoK\a
_diffrn_radiation_wavelength 0.71073
_diffrn_reflns_av_R_equivalents 0.1234
_diffrn_reflns_av_sigmaI/netI 0.0694
_diffrn_reflns_limit_h_max 11
_diffrn_reflns_limit_h_min -11
_diffrn_reflns_limit_k_max 12
_diffrn_reflns_limit_k_min -12
_diffrn_reflns_limit_l_max 23
_diffrn_reflns_limit_l_min -23
_diffrn_reflns_number 13637
_diffrn_reflns_theta_full 25.00
_diffrn_reflns_theta_max 26.75
_diffrn_reflns_theta_min 4.79
_exptl_absorpt_coefficient_mu 17.799
_exptl_absorpt_correction_T_max 0.203
_exptl_absorpt_correction_T_min 0.052
_exptl_absorpt_correction_type gaussian
_exptl_absorpt_process_details 'A.L.Spek (2003) J. Appl. Cryst. 36, 7-13'
_exptl_crystal_colour yellow
_exptl_crystal_density_diffrn 3.747
_exptl_crystal_density_method 'not measured'
_exptl_crystal_description block
_exptl_crystal_F_000 1372
_exptl_crystal_size_max 0.15
_exptl_crystal_size_mid 0.12
_exptl_crystal_size_min 0.11
_refine_diff_density_max 2.36
_refine_diff_density_min -3.15
_refine_diff_density_rms 0.51
_refine_ls_extinction_method none
_refine_ls_goodness_of_fit_ref 1.030
_refine_ls_hydrogen_treatment undef
_refine_ls_matrix_type full
_refine_ls_number_parameters 91
_refine_ls_number_reflns 3007
_refine_ls_number_restraints 0
_refine_ls_restrained_S_all 1.030
_refine_ls_R_factor_all 0.0493
_refine_ls_R_factor_gt 0.0457
_refine_ls_shift/su_max 0.001
_refine_ls_shift/su_mean 0.000
_refine_ls_structure_factor_coef Fsqd
_refine_ls_weighting_details 'calc w=1/[\s^2^(Fo^2^)+(0.0780P)^2^] where P=(Fo^2^+2Fc^2^)/3'
_refine_ls_weighting_scheme calc
_refine_ls_wR_factor_gt 0.1151
_refine_ls_wR_factor_ref 0.1178
_reflns_number_gt 2757
_reflns_number_total 3007
_reflns_threshold_expression >2sigma(I)
_cod_data_source_file ic101881j_si_007.cif
_cod_data_source_block compound6
_cod_original_cell_volume 1427.3(7)
_cod_original_sg_symbol_H-M 'P 21/c'
_cod_database_code 4317237

loop_
_symmetry_equiv_pos_as_xyz
'x, y, z'
'-x, y+1/2, -z+1/2'
'-x, -y, -z'
'x, -y-1/2, z-1/2'

loop_
_atom_site_label
_atom_site_type_symbol
_atom_site_fract_x
_atom_site_fract_y
_atom_site_fract_z
_atom_site_U_iso_or_equiv
_atom_site_adp_type
_atom_site_occupancy
_atom_site_symmetry_multiplicity
_atom_site_calc_flag
_atom_site_refinement_flags
_atom_site_disorder_assembly
_atom_site_disorder_group
Te1 Te 0.16989(6) 0.63951(4) 0.48898(3) 0.01583(15) Uani 1 1 d . . .
Te2 Te 0.36871(6) 0.20149(4) 0.55729(3) 0.01617(15) Uani 1 1 d . . .
Te4 Te -0.04848(6) 0.29079(4) 0.30125(3) 0.01571(15) Uani 1 1 d . . .
In1 In 0.08534(7) 0.35486(4) 0.46206(3) 0.01469(15) Uani 1 1 d . . .
O2 O 0.4297(8) 0.1970(6) 0.3802(4) 0.0261(13) Uani 1 1 d . . .
O3 O 0.4590(8) 0.9093(6) 0.2339(4) 0.0289(13) Uani 1 1 d . . .
Rb1 Rb 0.77000(10) 0.66445(7) 0.29321(5) 0.01899(19) Uani 1 1 d . . .
Rb2 Rb 0.21159(9) 0.95535(6) 0.39377(4) 0.01819(18) Uani 1 1 d . . .
Rb3 Rb 0.34668(10) 0.50484(7) 0.34370(5) 0.02168(19) Uani 1 1 d . . .
O1 O 0.8477(7) 0.9626(6) 0.3471(4) 0.0240(12) Uani 1 1 d . . .

loop_
_atom_site_aniso_label
_atom_site_aniso_U_11
_atom_site_aniso_U_22
_atom_site_aniso_U_33
_atom_site_aniso_U_23
_atom_site_aniso_U_13
_atom_site_aniso_U_12
Te1 0.0178(3) 0.0125(2) 0.0208(3) -0.00040(15) 0.0119(2) -0.00137(15)
Te2 0.0169(3) 0.0155(2) 0.0175(3) 0.00034(16) 0.0092(2) 0.00164(16)
Te4 0.0183(3) 0.0145(2) 0.0162(3) -0.00017(16) 0.0096(2) 0.00054(16)
In1 0.0169(3) 0.0126(2) 0.0170(3) 0.00016(16) 0.0099(2) 0.00041(16)
O2 0.028(3) 0.025(3) 0.029(3) 0.004(2) 0.017(3) -0.002(2)
O3 0.025(3) 0.038(3) 0.025(3) 0.005(3) 0.013(3) -0.003(2)
Rb1 0.0220(4) 0.0180(3) 0.0192(4) -0.0008(2) 0.0116(3) -0.0003(2)
Rb2 0.0207(4) 0.0142(3) 0.0214(4) -0.0011(2) 0.0113(3) -0.0011(2)
Rb3 0.0247(4) 0.0174(3) 0.0283(4) -0.0040(3) 0.0169(3) -0.0033(3)
O1 0.023(3) 0.024(3) 0.029(3) -0.001(2) 0.015(3) -0.002(2)

loop_
_atom_type_symbol
_atom_type_description
_atom_type_scat_dispersion_real
_atom_type_scat_dispersion_imag
_atom_type_scat_source
H H 0.0000 0.0000 'International Tables Vol C Tables 4.2.6.8 and 6.1.1.4'
In In -0.7276 1.3100 'International Tables Vol C Tables 4.2.6.8 and 6.1.1.4'
O O 0.0106 0.0060 'International Tables Vol C Tables 4.2.6.8 and 6.1.1.4'
Rb Rb -0.9393 2.9676 'International Tables Vol C Tables 4.2.6.8 and 6.1.1.4'
Te Te -0.5308 1.6751 'International Tables Vol C Tables 4.2.6.8 and 6.1.1.4'

loop_
_geom_angle_atom_site_label_1
_geom_angle_atom_site_label_2
_geom_angle_atom_site_label_3
_geom_angle
_geom_angle_site_symmetry_1
_geom_angle_site_symmetry_3
_geom_angle_publ_flag
In1 Te1 In1 83.693(19) 3_566 . ?
In1 Te1 Rb2 115.05(2) 3_566 . ?
In1 Te1 Rb2 143.77(3) . . ?
In1 Te1 Rb1 77.09(3) 3_566 1_455 ?
In1 Te1 Rb1 80.61(2) . 1_455 ?
Rb2 Te1 Rb1 74.49(2) . 1_455 ?
In1 Te1 Rb3 150.59(2) 3_566 . ?
In1 Te1 Rb3 73.34(2) . . ?
Rb2 Te1 Rb3 77.12(2) . . ?
Rb1 Te1 Rb3 81.16(3) 1_455 . ?
In1 Te1 Rb3 117.49(3) 3_566 3_666 ?
In1 Te1 Rb3 84.45(2) . 3_666 ?
Rb2 Te1 Rb3 110.05(2) . 3_666 ?
Rb1 Te1 Rb3 157.84(2) 1_455 3_666 ?
Rb3 Te1 Rb3 78.93(3) . 3_666 ?
In1 Te2 Rb2 86.04(4) . 1_545 ?
In1 Te2 Rb3 96.64(4) . 3_666 ?
Rb2 Te2 Rb3 147.29(2) 1_545 3_666 ?
In1 Te2 Rb2 152.93(2) . 3_666 ?
Rb2 Te2 Rb2 83.50(3) 1_545 3_666 ?
Rb3 Te2 Rb2 79.49(3) 3_666 3_666 ?
In1 Te2 Rb1 77.22(3) . 3_666 ?
Rb2 Te2 Rb1 136.51(2) 1_545 3_666 ?
Rb3 Te2 Rb1 75.22(3) 3_666 3_666 ?
Rb2 Te2 Rb1 126.33(3) 3_666 3_666 ?
In1 Te4 Rb2 140.74(2) . 2_545 ?
In1 Te4 Rb3 76.24(3) . . ?
Rb2 Te4 Rb3 82.45(4) 2_545 . ?
In1 Te4 Rb1 122.22(3) . 2_645 ?
Rb2 Te4 Rb1 73.57(3) 2_545 2_645 ?
Rb3 Te4 Rb1 62.94(3) . 2_645 ?
In1 Te4 Rb2 80.57(3) . 1_545 ?
Rb2 Te4 Rb2 133.93(2) 2_545 1_545 ?
Rb3 Te4 Rb2 93.63(3) . 1_545 ?
Rb1 Te4 Rb2 64.17(2) 2_645 1_545 ?
In1 Te4 Rb3 136.69(3) . 2_545 ?
Rb2 Te4 Rb3 77.77(3) 2_545 2_545 ?
Rb3 Te4 Rb3 141.771(19) . 2_545 ?
Rb1 Te4 Rb3 80.12(3) 2_645 2_545 ?
Rb2 Te4 Rb3 77.76(3) 1_545 2_545 ?
In1 Te4 Rb1 78.15(2) . 1_455 ?
Rb2 Te4 Rb1 65.86(2) 2_545 1_455 ?
Rb3 Te4 Rb1 80.15(3) . 1_455 ?
Rb1 Te4 Rb1 127.883(19) 2_645 1_455 ?
Rb2 Te4 Rb1 158.69(2) 1_545 1_455 ?
Rb3 Te4 Rb1 119.39(3) 2_545 1_455 ?
Te4 In1 Te2 112.84(3) . . ?
Te4 In1 Te1 111.01(4) . 3_566 ?
Te2 In1 Te1 115.63(3) . 3_566 ?
Te4 In1 Te1 110.98(2) . . ?
Te2 In1 Te1 108.87(3) . . ?
Te1 In1 Te1 96.305(19) 3_566 . ?
Te4 In1 Rb3 63.73(3) . . ?
Te2 In1 Rb3 88.01(3) . . ?
Te1 In1 Rb3 154.61(2) 3_566 . ?
Te1 In1 Rb3 65.615(17) . . ?
Te4 In1 Rb1 162.77(2) . 3_666 ?
Te2 In1 Rb1 62.55(3) . 3_666 ?
Te1 In1 Rb1 61.54(3) 3_566 3_666 ?
Te1 In1 Rb1 85.83(2) . 3_666 ?
Rb3 In1 Rb1 130.05(3) . 3_666 ?
Te4 In1 Rb1 63.32(3) . 1_455 ?
Te2 In1 Rb1 159.81(2) . 1_455 ?
Te1 In1 Rb1 83.03(3) 3_566 1_455 ?
Te1 In1 Rb1 58.85(3) . 1_455 ?
Rb3 In1 Rb1 72.44(3) . 1_455 ?
Rb1 In1 Rb1 127.09(2) 3_666 1_455 ?
Te4 In1 Rb2 61.265(19) . 1_545 ?
Te2 In1 Rb2 55.26(2) . 1_545 ?
Te1 In1 Rb2 117.80(2) 3_566 1_545 ?
Te1 In1 Rb2 145.77(2) . 1_545 ?
Rb3 In1 Rb2 82.59(2) . 1_545 ?
Rb1 In1 Rb2 107.01(2) 3_666 1_545 ?
Rb1 In1 Rb2 124.57(2) 1_455 1_545 ?
Rb1 O2 Rb3 84.15(16) 2_645 . ?
Rb1 O2 Rb2 86.01(16) 2_645 1_545 ?
Rb3 O2 Rb2 130.7(2) . 1_545 ?
Rb3 O3 Rb1 99.37(18) 2_655 2_655 ?
Rb3 O3 Rb1 78.67(15) 2_655 . ?
Rb1 O3 Rb1 168.9(2) 2_655 . ?
O2 Rb1 O1 101.25(16) 2_655 . ?
O2 Rb1 O3 83.69(17) 2_655 2_645 ?
O1 Rb1 O3 147.95(15) . 2_645 ?
O2 Rb1 O3 65.13(16) 2_655 . ?
O1 Rb1 O3 58.00(16) . . ?
O3 Rb1 O3 97.58(4) 2_645 . ?
O2 Rb1 Te1 155.57(12) 2_655 1_655 ?
O1 Rb1 Te1 76.71(12) . 1_655 ?
O3 Rb1 Te1 111.19(13) 2_645 1_655 ?
O3 Rb1 Te1 128.30(11) . 1_655 ?
O2 Rb1 Te2 123.48(12) 2_655 3_666 ?
O1 Rb1 Te2 61.79(11) . 3_666 ?
O3 Rb1 Te2 88.88(11) 2_645 3_666 ?
O3 Rb1 Te2 60.54(11) . 3_666 ?
Te1 Rb1 Te2 77.52(3) 1_655 3_666 ?
O2 Rb1 Te4 68.92(12) 2_655 2_655 ?
O1 Rb1 Te4 75.80(11) . 2_655 ?
O3 Rb1 Te4 133.92(11) 2_645 2_655 ?
O3 Rb1 Te4 103.00(10) . 2_655 ?
Te1 Rb1 Te4 87.19(3) 1_655 2_655 ?
Te2 Rb1 Te4 137.08(3) 3_666 2_655 ?
O2 Rb1 Te4 99.72(11) 2_655 1_655 ?
O1 Rb1 Te4 146.90(12) . 1_655 ?
O3 Rb1 Te4 59.79(11) 2_645 1_655 ?
O3 Rb1 Te4 155.10(11) . 1_655 ?
Te1 Rb1 Te4 73.623(19) 1_655 1_655 ?
Te2 Rb1 Te4 123.85(2) 3_666 1_655 ?
Te4 Rb1 Te4 88.34(2) 2_655 1_655 ?
O2 Rb1 Rb3 49.72(11) 2_655 2_655 ?
O1 Rb1 Rb3 51.67(12) . 2_655 ?
O3 Rb1 Rb3 126.81(13) 2_645 2_655 ?
O3 Rb1 Rb3 44.74(10) . 2_655 ?
Te1 Rb1 Rb3 121.69(3) 1_655 2_655 ?
Te2 Rb1 Rb3 96.59(3) 3_666 2_655 ?
Te4 Rb1 Rb3 58.28(2) 2_655 2_655 ?
Te4 Rb1 Rb3 139.54(3) 1_655 2_655 ?
O2 Rb1 Rb2 49.24(11) 2_655 2_645 ?
O1 Rb1 Rb2 131.29(11) . 2_645 ?
O3 Rb1 Rb2 75.50(11) 2_645 2_645 ?
O3 Rb1 Rb2 114.33(11) . 2_645 ?
Te1 Rb1 Rb2 114.00(3) 1_655 2_645 ?
Te2 Rb1 Rb2 163.04(2) 3_666 2_645 ?
Te4 Rb1 Rb2 58.48(2) 2_655 2_645 ?
Te4 Rb1 Rb2 53.28(2) 1_655 2_645 ?
Rb3 Rb1 Rb2 87.81(3) 2_655 2_645 ?
O2 Rb1 In1 162.65(12) 2_655 3_666 ?
O1 Rb1 In1 76.68(12) . 3_666 ?
O3 Rb1 In1 89.28(12) 2_645 3_666 ?
O3 Rb1 In1 100.32(11) . 3_666 ?
Te1 Rb1 In1 41.37(2) 1_655 3_666 ?
Te2 Rb1 In1 40.230(19) 3_666 3_666 ?
Te4 Rb1 In1 125.94(3) 2_655 3_666 ?
Te4 Rb1 In1 90.30(2) 1_655 3_666 ?
Rb3 Rb1 In1 126.80(2) 2_655 3_666 ?
Rb2 Rb1 In1 143.46(2) 2_645 3_666 ?
O2 Rb1 In1 138.23(11) 2_655 1_655 ?
O1 Rb1 In1 116.68(12) . 1_655 ?
O3 Rb1 In1 73.56(12) 2_645 1_655 ?
O3 Rb1 In1 150.90(10) . 1_655 ?
Te1 Rb1 In1 40.540(18) 1_655 1_655 ?
Te2 Rb1 In1 91.16(3) 3_666 1_655 ?
Te4 Rb1 In1 102.79(3) 2_655 1_655 ?
Te4 Rb1 In1 38.531(15) 1_655 1_655 ?
Rb3 Rb1 In1 158.15(2) 2_655 1_655 ?
Rb2 Rb1 In1 90.69(3) 2_645 1_655 ?
In1 Rb1 In1 52.91(2) 3_666 1_655 ?
O1 Rb2 O2 126.69(16) 1_455 1_565 ?
O1 Rb2 Te2 100.06(12) 1_455 1_565 ?
O2 Rb2 Te2 64.16(12) 1_565 1_565 ?
O1 Rb2 Te4 80.85(12) 1_455 2 ?
O2 Rb2 Te4 102.76(12) 1_565 2 ?
Te2 Rb2 Te4 164.52(2) 1_565 2 ?
O1 Rb2 Te1 79.46(11) 1_455 . ?
O2 Rb2 Te1 151.26(12) 1_565 . ?
Te2 Rb2 Te1 103.12(3) 1_565 . ?
Te4 Rb2 Te1 92.26(3) 2 . ?
O1 Rb2 Te2 157.22(11) 1_455 3_666 ?
O2 Rb2 Te2 74.84(11) 1_565 3_666 ?
Te2 Rb2 Te2 96.50(4) 1_565 3_666 ?
Te4 Rb2 Te2 87.33(4) 2 3_666 ?
Te1 Rb2 Te2 81.64(3) . 3_666 ?
O1 Rb2 Te4 60.27(11) 1_455 1_565 ?
O2 Rb2 Te4 66.43(12) 1_565 1_565 ?
Te2 Rb2 Te4 75.01(3) 1_565 1_565 ?
Te4 Rb2 Te4 92.45(3) 2 1_565 ?
Te1 Rb2 Te4 138.06(3) . 1_565 ?
Te2 Rb2 Te4 140.22(2) 3_666 1_565 ?
O1 Rb2 Rb1 102.08(12) 1_455 2_655 ?
O2 Rb2 Rb1 44.76(12) 1_565 2_655 ?
Te2 Rb2 Rb1 104.10(3) 1_565 2_655 ?
Te4 Rb2 Rb1 60.87(2) 2 2_655 ?
Te1 Rb2 Rb1 151.98(2) . 2_655 ?
Te2 Rb2 Rb1 88.81(3) 3_666 2_655 ?
Te4 Rb2 Rb1 57.35(2) 1_565 2_655 ?
O1 Rb2 In1 70.71(11) 1_455 1_565 ?
O2 Rb2 In1 67.30(11) 1_565 1_565 ?
Te2 Rb2 In1 38.70(2) 1_565 1_565 ?
Te4 Rb2 In1 130.39(3) 2 1_565 ?
Te1 Rb2 In1 120.06(3) . 1_565 ?
Te2 Rb2 In1 130.64(2) 3_666 1_565 ?
Te4 Rb2 In1 38.160(19) 1_565 1_565 ?
Rb1 Rb2 In1 85.98(2) 2_655 1_565 ?
O1 Rb2 Rb1 42.27(11) 1_455 1_455 ?
O2 Rb2 Rb1 153.34(12) 1_565 1_455 ?
Te2 Rb2 Rb1 133.70(3) 1_565 1_455 ?
Te4 Rb2 Rb1 55.62(3) 2 1_455 ?
Te1 Rb2 Rb1 53.72(3) . 1_455 ?
Te2 Rb2 Rb1 115.31(3) 3_666 1_455 ?
Te4 Rb2 Rb1 96.69(4) 1_565 1_455 ?
Rb1 Rb2 Rb1 109.04(3) 2_655 1_455 ?
In1 Rb2 Rb1 112.74(3) 1_565 1_455 ?
O1 Rb2 Rb3 107.98(11) 1_455 . ?
O2 Rb2 Rb3 116.82(11) 1_565 . ?
Te2 Rb2 Rb3 138.02(3) 1_565 . ?
Te4 Rb2 Rb3 54.01(2) 2 . ?
Te1 Rb2 Rb3 54.23(2) . . ?
Te2 Rb2 Rb3 49.883(16) 3_666 . ?
Te4 Rb2 Rb3 146.46(3) 1_565 . ?
Rb1 Rb2 Rb3 99.89(2) 2_655 . ?
In1 Rb2 Rb3 174.12(2) 1_565 . ?
Rb1 Rb2 Rb3 65.71(3) 1_455 . ?
O1 Rb2 Rb2 146.30(12) 1_455 3_676 ?
O2 Rb2 Rb2 58.56(12) 1_565 3_676 ?
Te2 Rb2 Rb2 49.23(2) 1_565 3_676 ?
Te4 Rb2 Rb2 132.61(3) 2 3_676 ?
Te1 Rb2 Rb2 93.27(3) . 3_676 ?
Te2 Rb2 Rb2 47.26(2) 3_666 3_676 ?
Te4 Rb2 Rb2 113.24(3) 1_565 3_676 ?
Rb1 Rb2 Rb2 99.45(3) 2_655 3_676 ?
In1 Rb2 Rb2 85.38(2) 1_565 3_676 ?
Rb1 Rb2 Rb2 146.78(3) 1_455 3_676 ?
Rb3 Rb2 Rb2 93.35(2) . 3_676 ?
O3 Rb3 O2 70.21(17) 2_645 . ?
O3 Rb3 O1 62.10(17) 2_645 2_645 ?
O2 Rb3 O1 94.19(16) . 2_645 ?
O3 Rb3 Te2 94.05(13) 2_645 3_666 ?
O2 Rb3 Te2 126.93(13) . 3_666 ?
O1 Rb3 Te2 123.38(10) 2_645 3_666 ?
O3 Rb3 Te4 115.32(13) 2_645 . ?
O2 Rb3 Te4 67.79(12) . . ?
O1 Rb3 Te4 74.43(11) 2_645 . ?
Te2 Rb3 Te4 150.62(2) 3_666 . ?
O3 Rb3 Te4 104.39(13) 2_645 2 ?
O2 Rb3 Te4 148.76(13) . 2 ?
O1 Rb3 Te4 58.40(10) 2_645 2 ?
Te2 Rb3 Te4 83.50(4) 3_666 2 ?
Te4 Rb3 Te4 88.88(3) . 2 ?
O3 Rb3 Te1 168.49(13) 2_645 . ?
O2 Rb3 Te1 107.42(11) . . ?
O1 Rb3 Te1 129.33(11) 2_645 . ?
Te2 Rb3 Te1 78.29(3) 3_666 . ?
Te4 Rb3 Te1 72.66(3) . . ?
Te4 Rb3 Te1 83.47(2) 2 . ?
O3 Rb3 Rb1 56.58(13) 2_645 2_645 ?
O2 Rb3 Rb1 46.12(13) . 2_645 ?
O1 Rb3 Rb1 48.20(10) 2_645 2_645 ?
Te2 Rb3 Rb1 150.56(3) 3_666 2_645 ?
Te4 Rb3 Rb1 58.78(2) . 2_645 ?
Te4 Rb3 Rb1 104.39(4) 2 2_645 ?
Te1 Rb3 Rb1 130.29(2) . 2_645 ?
O3 Rb3 In1 140.64(13) 2_645 . ?
O2 Rb3 In1 71.15(11) . . ?
O1 Rb3 In1 114.08(11) 2_645 . ?
Te2 Rb3 In1 115.17(3) 3_666 . ?
Te4 Rb3 In1 40.03(2) . . ?
Te4 Rb3 In1 104.60(3) 2 . ?
Te1 Rb3 In1 41.041(19) . . ?
Rb1 Rb3 In1 90.63(2) 2_645 . ?
O3 Rb3 Te1 67.98(13) 2_645 3_666 ?
O2 Rb3 Te1 57.00(12) . 3_666 ?
O1 Rb3 Te1 128.66(10) 2_645 3_666 ?
Te2 Rb3 Te1 70.02(3) 3_666 3_666 ?
Te4 Rb3 Te1 119.60(3) . 3_666 ?
Te4 Rb3 Te1 151.34(2) 2 3_666 ?
Te1 Rb3 Te1 101.07(3) . 3_666 ?
Rb1 Rb3 Te1 94.21(3) 2_645 3_666 ?
In1 Rb3 Te1 96.68(3) . 3_666 ?
O3 Rb3 Rb1 42.05(13) 2_645 . ?
O2 Rb3 Rb1 103.90(11) . . ?
O1 Rb3 Rb1 83.10(11) 2_645 . ?
Te2 Rb3 Rb1 53.300(19) 3_666 . ?
Te4 Rb3 Rb1 155.06(2) . . ?
Te4 Rb3 Rb1 88.46(3) 2 . ?
Te1 Rb3 Rb1 131.54(3) . . ?
Rb1 Rb3 Rb1 98.03(2) 2_645 . ?
In1 Rb3 Rb1 162.10(3) . . ?
Te1 Rb3 Rb1 67.20(3) 3_666 . ?
O3 Rb3 Rb2 131.56(13) 2_645 . ?
O2 Rb3 Rb2 155.20(12) . . ?
O1 Rb3 Rb2 106.57(10) 2_645 . ?
Te2 Rb3 Rb2 50.63(2) 3_666 . ?
Te4 Rb3 Rb2 104.40(3) . . ?
Te4 Rb3 Rb2 48.22(2) 2 . ?
Te1 Rb3 Rb2 48.648(13) . . ?
Rb1 Rb3 Rb2 150.66(3) 2_645 . ?
In1 Rb3 Rb2 87.77(2) . . ?
Te1 Rb3 Rb2 115.08(2) 3_666 . ?
Rb1 Rb3 Rb2 92.15(2) . . ?
Rb2 O1 Rb1 97.19(16) 1_655 . ?
Rb2 O1 Rb3 106.50(18) 1_655 2_655 ?
Rb1 O1 Rb3 80.13(15) . 2_655 ?

loop_
_geom_bond_atom_site_label_1
_geom_bond_atom_site_label_2
_geom_bond_distance
_geom_bond_site_symmetry_2
_geom_bond_publ_flag
Te1 In1 2.8132(11) 3_566 ?
Te1 In1 2.8422(10) . ?
Te2 In1 2.7477(12) . ?
Te4 In1 2.7460(11) . ?
In1 Te1 2.8133(11) 3_566 ?
O2 Rb1 2.904(7) 2_645 ?
O2 Rb3 3.074(6) . ?
O2 Rb2 3.124(5) 1_545 ?
O3 Rb3 2.877(6) 2_655 ?
O3 Rb1 3.091(7) 2_655 ?
O3 Rb1 3.412(7) . ?
Rb1 O2 2.904(7) 2_655 ?
Rb1 O1 3.033(6) . ?
Rb1 O3 3.091(7) 2_645 ?
Rb2 O1 2.931(6) 1_455 ?
Rb2 O2 3.124(6) 1_565 ?
Rb3 O3 2.877(6) 2_645 ?
Rb3 O1 3.191(6) 2_645 ?
O1 Rb2 2.931(6) 1_655 ?
O1 Rb3 3.191(6) 2_655 ?
